data_1552239
loop_
_publ_author_name
'Jebbari, Said'
'Abdellatif, El Kihel'
'Ahbala, Mustapha'
'Saadi, Mohamed'
'El Ammari, Lahcen'

_publ_section_title
;
 6-Nitro-1,3-benzoxazole-2(3<i>H</i>)-thione
;
_journal_coeditor_code HB4314
_journal_issue 8
_journal_name_full IUCrData
_journal_page_first x191119
_journal_paper_doi 10.1107/S2414314619011192
_journal_volume 4
_journal_year 2019
_chemical_formula_iupac 'C7 H4 N2 O3 S'
_chemical_formula_moiety 'C7 H4 N2 O3 S'
_chemical_formula_sum 'C7 H4 N2 O3 S'
_chemical_formula_weight 196.18
_chemical_name_systematic
;
6-Nitro-1,3-benzoxazole-2(3<i>H</i>)-thione
;
_space_group_crystal_system monoclinic
_space_group_IT_number 14
_space_group_name_Hall '-P 2yn'
_space_group_name_H-M_alt 'P 1 21/n 1'
_symmetry_space_group_name_Hall '-P 2yn'
_symmetry_space_group_name_H-M 'P 1 21/n 1'
_atom_sites_solution_hydrogens mixed
_atom_sites_solution_primary dual
_audit_creation_method SHELXL-2018/3
_cell_angle_alpha 90
_cell_angle_beta 100.45(3)
_cell_angle_gamma 90
_cell_formula_units_Z 4
_cell_length_a 4.576(4)
_cell_length_b 15.755(13)
_cell_length_c 11.134(9)
_cell_measurement_reflns_used 1870
_cell_measurement_temperature 296(2)
_cell_measurement_theta_max 27.866
_cell_measurement_theta_min 2.586
_cell_volume 789.4(11)
_computing_cell_refinement
;
SAINT (Bruker, 2016)
;
_computing_data_collection
;
APEX3 (Bruker, 2016)
;
_computing_data_reduction
;
SAINT (Bruker, 2016)
;
_computing_molecular_graphics
;
WinGX and ORTEP-3 for Windows (Farrugia, 2012)
;
_computing_publication_material
;
Mercury (Macrae <i>et al.</i>, 2008) and publCIF (Westrip, 2010)
;
_computing_structure_refinement
;
SHELXL2018 (Sheldrick, 2015b)
;
_computing_structure_solution
;
SHELXTL2014 (Sheldrick, 2015a)
;
_diffrn_ambient_temperature 296(2)
_diffrn_detector 'PHOTON100 CMOS area-detector'
_diffrn_detector_area_resol_mean 10.4167
_diffrn_measured_fraction_theta_full 0.999
_diffrn_measured_fraction_theta_max 0.999
_diffrn_measurement_device_type 'Bruker D8 VENTURE Super DUO'
_diffrn_measurement_method '\f and \w scans'
_diffrn_radiation_monochromator 'HELIOS mirror optics'
_diffrn_radiation_source 'INCOATEC I\mS micro-focus source'
_diffrn_radiation_type MoK\a
_diffrn_radiation_wavelength 0.71073
_diffrn_reflns_av_R_equivalents 0.0316
_diffrn_reflns_av_unetI/netI 0.0192
_diffrn_reflns_limit_h_max 6
_diffrn_reflns_limit_h_min -6
_diffrn_reflns_limit_k_max 20
_diffrn_reflns_limit_k_min -20
_diffrn_reflns_limit_l_max 14
_diffrn_reflns_limit_l_min -14
_diffrn_reflns_number 17038
_diffrn_reflns_theta_full 25.242
_diffrn_reflns_theta_max 27.866
_diffrn_reflns_theta_min 2.586
_exptl_absorpt_coefficient_mu 0.381
_exptl_absorpt_correction_T_max 0.7471
_exptl_absorpt_correction_T_min 0.6682
_exptl_absorpt_correction_type multi-scan
_exptl_absorpt_process_details
;
(SADABS; Krause et al., 2015)
;
_exptl_crystal_colour yellow
_exptl_crystal_density_diffrn 1.651
_exptl_crystal_description Block
_exptl_crystal_F_000 400
_exptl_crystal_size_max 0.35
_exptl_crystal_size_mid 0.28
_exptl_crystal_size_min 0.21
_refine_diff_density_max 0.300
_refine_diff_density_min -0.261
_refine_ls_extinction_method none
_refine_ls_goodness_of_fit_ref 1.033
_refine_ls_hydrogen_treatment constr
_refine_ls_matrix_type full
_refine_ls_number_parameters 118
_refine_ls_number_reflns 1870
_refine_ls_number_restraints 0
_refine_ls_restrained_S_all 1.033
_refine_ls_R_factor_all 0.0520
_refine_ls_R_factor_gt 0.0401
_refine_ls_shift/su_max 0.001
_refine_ls_shift/su_mean 0.000
_refine_ls_structure_factor_coef Fsqd
_refine_ls_weighting_details 'w=1/[\s^2^(Fo^2^)+(0.0541P)^2^+0.3797P] where P=(Fo^2^+2Fc^2^)/3'
_refine_ls_weighting_scheme calc
_refine_ls_wR_factor_gt 0.1027
_refine_ls_wR_factor_ref 0.1101
_reflns_number_gt 1538
_reflns_number_total 1870
_reflns_threshold_expression 'I > 2\s(I)'
_cod_data_source_file hb4314sup1.cif
_cod_data_source_block I
_cod_original_cell_volume 789.3(11)
_cod_database_code 1552239
_shelx_space_group_comment
;
The symmetry employed for this shelxl refinement is uniquely defined
by the following loop, which should always be used as a source of
symmetry information in preference to the above space-group names.
They are only intended as comments.
;

loop_
_space_group_symop_operation_xyz
'x, y, z'
'-x+1/2, y+1/2, -z+1/2'
'-x, -y, -z'
'x-1/2, -y-1/2, z-1/2'

loop_
_atom_site_type_symbol
_atom_site_label
_atom_site_fract_x
_atom_site_fract_y
_atom_site_fract_z
_atom_site_U_iso_or_equiv
_atom_site_adp_type
_atom_site_calc_flag
_atom_site_occupancy
S S1 1.18641(11) 0.72656(3) 0.51464(5) 0.05120(19) Uani d 1
O O1 0.8774(3) 0.58902(7) 0.44023(12) 0.0400(3) Uani d 1
O O2 0.2383(5) 0.33844(10) 0.26846(17) 0.0859(7) Uani d 1
O O3 -0.1051(4) 0.39654(11) 0.1403(2) 0.0766(6) Uani d 1
N N1 0.7184(3) 0.70175(9) 0.33226(14) 0.0374(3) Uani d 1
H H1 0.688902 0.753157 0.314460 0.045 Uiso d 1
N N2 0.1258(4) 0.40037(11) 0.21413(16) 0.0500(4) Uani d 1
C C1 0.9228(4) 0.67448(11) 0.42680(16) 0.0360(4) Uani d 1
C C2 0.6377(4) 0.56547(10) 0.35289(15) 0.0325(4) Uani d 1
C C3 0.5143(4) 0.48630(11) 0.33371(16) 0.0383(4) Uani d 1
H H3 0.586671 0.439175 0.380032 0.046 Uiso calc 1
C C4 0.2721(4) 0.48278(11) 0.23917(17) 0.0379(4) Uani d 1
C C5 0.1602(4) 0.55204(13) 0.16860(18) 0.0429(4) Uani d 1
H H5 -0.004636 0.545447 0.106807 0.051 Uiso calc 1
C C6 0.2929(4) 0.63094(12) 0.18979(18) 0.0425(4) Uani d 1
H H6 0.223268 0.678035 0.142831 0.051 Uiso calc 1
C C7 0.5340(4) 0.63613(10) 0.28427(16) 0.0331(4) Uani d 1

loop_
_atom_site_aniso_label
_atom_site_aniso_U_11
_atom_site_aniso_U_22
_atom_site_aniso_U_33
_atom_site_aniso_U_12
_atom_site_aniso_U_13
_atom_site_aniso_U_23
S1 0.0455(3) 0.0438(3) 0.0604(4) -0.0078(2) -0.0005(2) -0.0129(2)
O1 0.0442(7) 0.0267(6) 0.0445(7) 0.0005(5) -0.0042(5) 0.0015(5)
O2 0.1327(18) 0.0374(8) 0.0735(12) -0.0331(10) -0.0189(11) 0.0090(8)
O3 0.0572(10) 0.0574(10) 0.1077(15) -0.0142(8) -0.0056(10) -0.0284(10)
N1 0.0369(8) 0.0232(6) 0.0508(9) 0.0024(6) 0.0043(6) 0.0038(6)
N2 0.0596(11) 0.0418(9) 0.0495(10) -0.0154(8) 0.0120(8) -0.0138(8)
C1 0.0364(9) 0.0285(8) 0.0437(10) 0.0021(7) 0.0093(7) -0.0027(7)
C2 0.0345(8) 0.0279(8) 0.0343(8) 0.0019(6) 0.0044(7) -0.0001(6)
C3 0.0493(10) 0.0257(8) 0.0392(9) -0.0012(7) 0.0061(8) 0.0015(7)
C4 0.0428(9) 0.0308(8) 0.0419(10) -0.0062(7) 0.0125(8) -0.0071(7)
C5 0.0378(9) 0.0453(10) 0.0432(10) 0.0001(8) 0.0009(8) -0.0049(8)
C6 0.0422(10) 0.0351(9) 0.0471(10) 0.0049(7) -0.0005(8) 0.0053(8)
C7 0.0332(8) 0.0248(7) 0.0418(9) 0.0023(6) 0.0078(7) 0.0015(6)

loop_
_atom_type_symbol
_atom_type_description
_atom_type_scat_dispersion_real
_atom_type_scat_dispersion_imag
_atom_type_scat_source
C C 0.0033 0.0016 'International Tables Vol C Tables 4.2.6.8 and 6.1.1.4'
H H 0.0000 0.0000 'International Tables Vol C Tables 4.2.6.8 and 6.1.1.4'
N N 0.0061 0.0033 'International Tables Vol C Tables 4.2.6.8 and 6.1.1.4'
O O 0.0106 0.0060 'International Tables Vol C Tables 4.2.6.8 and 6.1.1.4'
S S 0.1246 0.1234 'International Tables Vol C Tables 4.2.6.8 and 6.1.1.4'

loop_
_geom_angle_atom_site_label_1
_geom_angle_atom_site_label_2
_geom_angle_atom_site_label_3
_geom_angle
C1 O1 C2 107.67(13)
C1 N1 C7 110.69(15)
C1 N1 H1 123.5
C7 N1 H1 124.8
O2 N2 O3 122.37(19)
O2 N2 C4 118.72(19)
O3 N2 C4 118.91(19)
N1 C1 O1 107.49(14)
N1 C1 S1 129.98(14)
O1 C1 S1 122.54(13)
C3 C2 O1 127.43(15)
C3 C2 C7 123.77(17)
O1 C2 C7 108.80(15)
C2 C3 C4 113.92(16)
C2 C3 H3 123.0
C4 C3 H3 123.0
C3 C4 C5 124.17(17)
C3 C4 N2 117.11(17)
C5 C4 N2 118.72(18)
C6 C5 C4 120.28(18)
C6 C5 H5 119.9
C4 C5 H5 119.9
C7 C6 C5 116.58(17)
C7 C6 H6 121.7
C5 C6 H6 121.7
N1 C7 C6 133.39(16)
N1 C7 C2 105.34(16)
C6 C7 C2 121.27(16)

loop_
_geom_bond_atom_site_label_1
_geom_bond_atom_site_label_2
_geom_bond_distance
S1 C1 1.630(2)
O1 C1 1.375(2)
O1 C2 1.378(2)
O2 N2 1.212(3)
O3 N2 1.217(3)
N1 C1 1.346(2)
N1 C7 1.379(2)
N1 H1 0.8389
N2 C4 1.464(2)
C2 C3 1.370(3)
C2 C7 1.384(2)
C3 C4 1.384(3)
C3 H3 0.9300
C4 C5 1.387(3)
C5 C6 1.385(3)
C5 H5 0.9300
C6 C7 1.382(3)
C6 H6 0.9300

loop_
_geom_hbond_atom_site_label_D
_geom_hbond_atom_site_label_H
_geom_hbond_atom_site_label_A
_geom_hbond_site_symmetry_A
_geom_hbond_distance_DH
_geom_hbond_distance_HA
_geom_hbond_distance_DA
_geom_hbond_angle_DHA
_geom_hbond_publ_flag
N1 H1 O2 2 0.84 2.41 3.068(3) 135 yes
N1 H1 O3 2 0.84 2.36 3.137(3) 154 yes

_cod_database_fobs_code 1552239
